data_7131496
loop_
_publ_author_name
'Gupta, Anish'
'Jandial, Tanvi'
'Karuppasamy, Muthu'
'Bhuvanesh, Nattamai'
'Nagarajan, Subbiah'
'Maheswari, C. Uma'
'Sridharan, Vellaisamy'

_publ_section_title
;
 Palladium-catalyzed intramolecular oxypalladation-initiated cascade:
 solvent-dependent chemodivergent approach to functionalized benzazepines
 and tetrahydroquinolines.
;
_journal_issue 35
_journal_name_full 'Chemical communications (Cambridge, England)'
_journal_page_first 5233
_journal_page_last 5236
_journal_paper_doi 10.1039/d3cc01370g
_journal_volume 59
_journal_year 2023
_chemical_formula_moiety 'C32 H25 N O5 S, 0.5(C4 H8 O2)'
_chemical_formula_sum 'C34 H29 N O6 S'
_chemical_formula_weight 579.64
_space_group_crystal_system triclinic
_space_group_IT_number 2
_space_group_name_Hall '-P 1'
_space_group_name_H-M_alt 'P -1'
_atom_sites_solution_hydrogens geom
_atom_sites_solution_primary dual
_audit_creation_date 2022-06-09
_audit_creation_method
;
Olex2 1.5
(compiled 2022.04.07 svn.rca3783a0 for OlexSys, GUI svn.r6498)
;
_audit_update_record
;
2022-07-22 deposited with the CCDC.	2023-03-30 downloaded from the CCDC.
;
_cell_angle_alpha 90.682(2)
_cell_angle_beta 99.416(2)
_cell_angle_gamma 97.172(2)
_cell_formula_units_Z 2
_cell_length_a 10.5669(6)
_cell_length_b 11.3682(6)
_cell_length_c 11.9934(6)
_cell_measurement_reflns_used 9385
_cell_measurement_temperature 110.00
_cell_measurement_theta_max 29.524
_cell_measurement_theta_min 2.392
_cell_volume 1409.43(13)
_computing_cell_refinement 'SAINT V8.38A (Bruker, 2018)'
_computing_data_reduction 'SAINT V8.38A (Bruker, 2018)'
_computing_molecular_graphics 'Olex2 1.5 (Dolomanov et al., 2009)'
_computing_publication_material 'Olex2 1.5 (Dolomanov et al., 2009)'
_computing_structure_refinement 'XL  (Sheldrick, 2008)'
_computing_structure_solution 'SHELXT 2018/2 (Sheldrick, 2018)'
_diffrn_ambient_temperature 110.00
_diffrn_measured_fraction_theta_full 0.997
_diffrn_measured_fraction_theta_max 0.994
_diffrn_measurement_device_type 'Bruker Quest (PHOTON III)'
_diffrn_measurement_method '\f and \w scans'
_diffrn_radiation_type MoK\a
_diffrn_radiation_wavelength 0.71073
_diffrn_reflns_av_R_equivalents 0.0453
_diffrn_reflns_av_unetI/netI 0.0420
_diffrn_reflns_Laue_measured_fraction_full 0.997
_diffrn_reflns_Laue_measured_fraction_max 0.994
_diffrn_reflns_limit_h_max 14
_diffrn_reflns_limit_h_min -14
_diffrn_reflns_limit_k_max 15
_diffrn_reflns_limit_k_min -15
_diffrn_reflns_limit_l_max 16
_diffrn_reflns_limit_l_min -16
_diffrn_reflns_number 46933
_diffrn_reflns_point_group_measured_fraction_full 0.997
_diffrn_reflns_point_group_measured_fraction_max 0.994
_diffrn_reflns_theta_full 25.242
_diffrn_reflns_theta_max 29.914
_diffrn_reflns_theta_min 1.806
_diffrn_source_current 1.0
_diffrn_source_power 0.05
_diffrn_source_voltage 50.0
_diffrn_standards_number 0
_exptl_absorpt_coefficient_mu 0.164
_exptl_absorpt_correction_T_max 0.7460
_exptl_absorpt_correction_T_min 0.7191
_exptl_absorpt_correction_type multi-scan
_exptl_absorpt_process_details
;
SADABS-2016/2 (Bruker,2016/2) was used for absorption correction.
wR2(int) was 0.0855 before and 0.0527 after correction.
The Ratio of minimum to maximum transmission is 0.9639.
The \l/2 correction factor is Not present.
;
_exptl_crystal_colour colourless
_exptl_crystal_colour_primary colourless
_exptl_crystal_density_diffrn 1.366
_exptl_crystal_description block
_exptl_crystal_F_000 608
_exptl_crystal_size_max 0.205
_exptl_crystal_size_mid 0.183
_exptl_crystal_size_min 0.102
_refine_diff_density_max 0.476
_refine_diff_density_min -0.304
_refine_diff_density_rms 0.093
_refine_ls_extinction_method none
_refine_ls_goodness_of_fit_ref 1.122
_refine_ls_hydrogen_treatment constr
_refine_ls_matrix_type full
_refine_ls_number_parameters 409
_refine_ls_number_reflns 8098
_refine_ls_number_restraints 60
_refine_ls_restrained_S_all 1.129
_refine_ls_R_factor_all 0.0642
_refine_ls_R_factor_gt 0.0436
_refine_ls_shift/su_max 0.000
_refine_ls_shift/su_mean 0.000
_refine_ls_structure_factor_coef Fsqd
_refine_ls_weighting_details 'w=1/[\s^2^(Fo^2^)+(0.0758P)^2^] where P=(Fo^2^+2Fc^2^)/3'
_refine_ls_weighting_scheme calc
_refine_ls_wR_factor_gt 0.1220
_refine_ls_wR_factor_ref 0.1292
_reflns_Friedel_coverage 0.000
_reflns_number_gt 6023
_reflns_number_total 8098
_reflns_threshold_expression 'I > 2\s(I)'
_cod_data_source_file d3cc01370g2.cif
_cod_data_source_block ag134
_cod_depositor_comments 'Adding full bibliography for 7131496.cif.'
_cod_database_code 7131496
_shelx_shelxl_version_number 2018/3
_shelx_space_group_comment
;
The symmetry employed for this shelxl refinement is uniquely defined
by the following loop, which should always be used as a source of
symmetry information in preference to the above space-group names.
They are only intended as comments.
;
_shelx_estimated_absorpt_t_max 0.983
_shelx_estimated_absorpt_t_min 0.967
_olex2_refinement_description
;
1. Fixed Uiso
 At 1.2 times of:
  All C(H) groups, All C(H,H) groups
 At 1.5 times of:
  All C(H,H,H) groups
2. Uiso/Uaniso restraints and constraints
O1S \\sim O2S \\sim C1S \\sim C2S \\sim C3S \\sim C4S: within 2A with sigma of
0.005 and sigma for terminal atoms of 0.01 within 2A
3. Rigid body (RIGU) restrains
 O1S, O2S, C1S, C2S, C3S, C4S
 with sigma for 1-2 distances of 0.005 and sigma for 1-3 distances of 0.005
4. Others
 Fixed Sof: O1S(0.5) O2S(0.5) C1S(0.5) H1SA(0.5) H1SB(0.5) H1SC(0.5) C2S(0.5)
 C3S(0.5) H3SA(0.5) H3SB(0.5) C4S(0.5) H4SA(0.5) H4SB(0.5) H4SC(0.5)
5.a Ternary CH refined with riding coordinates:
 C4(H4)
5.b Secondary CH2 refined with riding coordinates:
 C1(H1A,H1B), C25(H25A,H25B), C3S(H3SA,H3SB)
5.c Aromatic/amide H refined with riding coordinates:
 C10(H10), C11(H11), C12(H12), C13(H13), C14(H14), C15(H15), C16(H16),
 C17(H17), C19(H19), C20(H20), C22(H22), C23(H23), C28(H28), C29(H29), C30(H30),
  C31(H31), C32(H32)
5.d Idealised Me refined as rotating group:
 C24(H24A,H24B,H24C), C1S(H1SA,H1SB,H1SC), C4S(H4SA,H4SB,H4SC)
;
_olex2_submission_special_instructions 'No special instructions were received'

loop_
_space_group_symop_operation_xyz
'x, y, z'
'-x, -y, -z'

loop_
_atom_site_label
_atom_site_type_symbol
_atom_site_fract_x
_atom_site_fract_y
_atom_site_fract_z
_atom_site_U_iso_or_equiv
_atom_site_adp_type
_atom_site_occupancy
_atom_site_site_symmetry_order
_atom_site_calc_flag
_atom_site_refinement_flags_posn
_atom_site_refinement_flags_adp
_atom_site_refinement_flags_occupancy
_atom_site_disorder_assembly
_atom_site_disorder_group
S1 S 0.55896(3) 0.73688(3) 0.03525(3) 0.02037(9) Uani 1 1 d . . . . .
O1 O 0.44416(9) 0.44591(7) 0.29546(7) 0.0229(2) Uani 1 1 d . . . . .
O2 O 0.39988(10) 0.27789(8) 0.37945(8) 0.0320(2) Uani 1 1 d . . . . .
O3 O 0.63978(9) 0.84821(8) 0.03877(8) 0.0267(2) Uani 1 1 d . . . . .
O4 O 0.60667(9) 0.62878(8) 0.00855(8) 0.0267(2) Uani 1 1 d . . . . .
O5 O 0.94728(10) 0.84031(10) 0.43969(8) 0.0388(3) Uani 1 1 d . . . . .
N1 N 0.52031(11) 0.72303(9) 0.16110(9) 0.0221(2) Uani 1 1 d . . . . .
C1 C 0.44803(12) 0.61365(11) 0.19026(10) 0.0223(3) Uani 1 1 d . . . . .
H1A H 0.428570 0.558532 0.123387 0.027 Uiso 1 1 calc R U . . .
H1B H 0.364665 0.631447 0.209498 0.027 Uiso 1 1 calc R U . . .
C2 C 0.51875(12) 0.55335(10) 0.28779(10) 0.0196(2) Uani 1 1 d . . . . .
C3 C 0.62986(12) 0.58859(10) 0.35772(10) 0.0195(3) Uani 1 1 d . . . . .
C4 C 0.70835(12) 0.71111(10) 0.36168(10) 0.0212(3) Uani 1 1 d . . . . .
H4 H 0.752935 0.724072 0.441884 0.025 Uiso 1 1 calc R U . . .
C5 C 0.63141(12) 0.81466(11) 0.33880(11) 0.0216(3) Uani 1 1 d . . . . .
C6 C 0.54114(13) 0.82138(11) 0.24145(11) 0.0235(3) Uani 1 1 d . . . . .
C7 C 0.47586(13) 0.36612(11) 0.37690(11) 0.0232(3) Uani 1 1 d . . . . .
C8 C 0.60040(13) 0.39578(11) 0.45052(11) 0.0223(3) Uani 1 1 d . . . . .
C9 C 0.67753(12) 0.50369(11) 0.44001(10) 0.0215(3) Uani 1 1 d . . . . .
C10 C 0.64113(14) 0.31367(11) 0.53058(12) 0.0278(3) Uani 1 1 d . . . . .
H10 H 0.586353 0.242257 0.537838 0.033 Uiso 1 1 calc R U . . .
C11 C 0.75997(15) 0.33609(13) 0.59856(12) 0.0329(3) Uani 1 1 d . . . . .
H11 H 0.787844 0.280569 0.652851 0.040 Uiso 1 1 calc R U . . .
C12 C 0.83904(14) 0.44116(14) 0.58691(13) 0.0341(3) Uani 1 1 d . . . . .
H12 H 0.922214 0.455838 0.632417 0.041 Uiso 1 1 calc R U . . .
C13 C 0.79927(13) 0.52433(12) 0.51081(12) 0.0283(3) Uani 1 1 d . . . . .
H13 H 0.854253 0.596213 0.505921 0.034 Uiso 1 1 calc R U . . .
C14 C 0.65270(14) 0.90965(11) 0.41686(11) 0.0275(3) Uani 1 1 d . . . . .
H14 H 0.713544 0.907510 0.484304 0.033 Uiso 1 1 calc R U . . .
C15 C 0.58664(16) 1.00700(12) 0.39772(13) 0.0354(4) Uani 1 1 d . . . . .
H15 H 0.605371 1.072478 0.450324 0.042 Uiso 1 1 calc R U . . .
C16 C 0.49314(16) 1.00982(13) 0.30219(14) 0.0381(4) Uani 1 1 d . . . . .
H16 H 0.445739 1.075581 0.290479 0.046 Uiso 1 1 calc R U . . .
C17 C 0.46983(15) 0.91555(12) 0.22418(13) 0.0313(3) Uani 1 1 d . . . . .
H17 H 0.405119 0.915604 0.159082 0.038 Uiso 1 1 calc R U . . .
C18 C 0.41676(12) 0.74412(11) -0.06275(10) 0.0199(2) Uani 1 1 d . . . . .
C19 C 0.37300(13) 0.85281(11) -0.08627(11) 0.0251(3) Uani 1 1 d . . . . .
H19 H 0.415155 0.922584 -0.045032 0.030 Uiso 1 1 calc R U . . .
C20 C 0.26780(13) 0.85865(12) -0.17001(11) 0.0277(3) Uani 1 1 d . . . . .
H20 H 0.238017 0.933060 -0.186149 0.033 Uiso 1 1 calc R U . . .
C21 C 0.20448(13) 0.75734(12) -0.23132(11) 0.0271(3) Uani 1 1 d . . . . .
C22 C 0.24747(13) 0.64929(12) -0.20341(12) 0.0284(3) Uani 1 1 d . . . . .
H22 H 0.203427 0.579071 -0.242715 0.034 Uiso 1 1 calc R U . . .
C23 C 0.35276(13) 0.64118(11) -0.11987(11) 0.0238(3) Uani 1 1 d . . . . .
H23 H 0.380805 0.566447 -0.101878 0.029 Uiso 1 1 calc R U . . .
C24 C 0.09548(15) 0.76507(15) -0.32804(13) 0.0408(4) Uani 1 1 d . . . . .
H24A H 0.082441 0.692780 -0.376043 0.061 Uiso 1 1 calc R U . . .
H24B H 0.117120 0.834026 -0.372807 0.061 Uiso 1 1 calc R U . . .
H24C H 0.015999 0.773451 -0.298175 0.061 Uiso 1 1 calc R U . . .
C25 C 0.81830(12) 0.71749(11) 0.29116(11) 0.0228(3) Uani 1 1 d . . . . .
H25A H 0.852451 0.640217 0.292010 0.027 Uiso 1 1 calc R U . . .
H25B H 0.784189 0.733868 0.211758 0.027 Uiso 1 1 calc R U . . .
C26 C 0.92725(12) 0.81498(11) 0.33885(11) 0.0230(3) Uani 1 1 d . . . . .
C27 C 1.00756(12) 0.87816(12) 0.26172(12) 0.0241(3) Uani 1 1 d . . . . .
C28 C 1.08301(13) 0.98477(12) 0.30220(13) 0.0305(3) Uani 1 1 d . . . . .
H28 H 1.082974 1.013516 0.376899 0.037 Uiso 1 1 calc R U . . .
C29 C 1.15758(15) 1.04813(15) 0.23321(16) 0.0446(4) Uani 1 1 d . . . . .
H29 H 1.207788 1.121151 0.260149 0.053 Uiso 1 1 calc R U . . .
C30 C 1.15928(16) 1.00582(19) 0.12591(17) 0.0581(6) Uani 1 1 d . . . . .
H30 H 1.210235 1.049927 0.078608 0.070 Uiso 1 1 calc R U . . .
C31 C 1.08694(16) 0.8990(2) 0.08628(15) 0.0589(6) Uani 1 1 d . . . . .
H31 H 1.090006 0.868966 0.012632 0.071 Uiso 1 1 calc R U . . .
C32 C 1.01025(14) 0.83609(16) 0.15413(13) 0.0395(4) Uani 1 1 d . . . . .
H32 H 0.959309 0.763676 0.126377 0.047 Uiso 1 1 calc R U . . .
O1S O 0.9763(3) 0.4517(2) -0.1527(2) 0.0585(7) Uani 0.5 1 d . U P A -1
O2S O 1.0226(2) 0.5533(2) 0.0118(2) 0.0498(6) Uani 0.5 1 d . U P A -1
C1S C 0.8636(4) 0.6181(5) -0.1264(5) 0.0471(11) Uani 0.5 1 d . U P A -1
H1SA H 0.796843 0.608612 -0.078135 0.071 Uiso 0.5 1 calc R U P A -1
H1SB H 0.823208 0.603008 -0.205623 0.071 Uiso 0.5 1 calc R U P A -1
H1SC H 0.908863 0.699170 -0.116698 0.071 Uiso 0.5 1 calc R U P A -1
C2S C 0.9586(3) 0.5316(3) -0.0936(3) 0.0371(7) Uani 0.5 1 d . U P A -1
C3S C 1.1230(4) 0.4796(4) 0.0512(4) 0.0683(11) Uani 0.5 1 d . U P A -1
H3SA H 1.158535 0.452017 -0.014398 0.082 Uiso 0.5 1 calc R U P A -1
H3SB H 1.194185 0.527948 0.102220 0.082 Uiso 0.5 1 calc R U P A -1
C4S C 1.0756(6) 0.3781(6) 0.1105(5) 0.0704(15) Uani 0.5 1 d . U P A -1
H4SA H 1.146256 0.331167 0.134947 0.106 Uiso 0.5 1 calc R U P A -1
H4SB H 1.005976 0.329275 0.060016 0.106 Uiso 0.5 1 calc R U P A -1
H4SC H 1.042359 0.404995 0.176739 0.106 Uiso 0.5 1 calc R U P A -1

loop_
_atom_site_aniso_label
_atom_site_aniso_U_11
_atom_site_aniso_U_22
_atom_site_aniso_U_33
_atom_site_aniso_U_23
_atom_site_aniso_U_13
_atom_site_aniso_U_12
S1 0.02244(16) 0.02012(16) 0.01857(16) 0.00092(11) 0.00406(11) 0.00195(12)
O1 0.0281(5) 0.0165(4) 0.0220(5) -0.0009(3) 0.0043(4) -0.0053(3)
O2 0.0400(6) 0.0194(5) 0.0350(6) -0.0002(4) 0.0110(4) -0.0084(4)
O3 0.0261(5) 0.0264(5) 0.0260(5) 0.0018(4) 0.0051(4) -0.0042(4)
O4 0.0284(5) 0.0270(5) 0.0259(5) -0.0012(4) 0.0048(4) 0.0087(4)
O5 0.0383(6) 0.0477(6) 0.0223(5) -0.0013(4) -0.0026(4) -0.0158(5)
N1 0.0314(6) 0.0173(5) 0.0165(5) 0.0006(4) 0.0038(4) -0.0014(4)
C1 0.0260(6) 0.0199(6) 0.0194(6) -0.0007(5) 0.0026(5) -0.0017(5)
C2 0.0259(6) 0.0136(6) 0.0191(6) -0.0011(4) 0.0070(5) -0.0020(5)
C3 0.0254(6) 0.0142(6) 0.0192(6) -0.0009(4) 0.0067(5) -0.0003(5)
C4 0.0265(6) 0.0163(6) 0.0185(6) -0.0015(5) 0.0026(5) -0.0039(5)
C5 0.0276(6) 0.0154(6) 0.0216(6) -0.0003(5) 0.0089(5) -0.0041(5)
C6 0.0316(7) 0.0173(6) 0.0224(6) -0.0005(5) 0.0089(5) 0.0008(5)
C7 0.0329(7) 0.0144(6) 0.0233(6) -0.0014(5) 0.0109(5) -0.0004(5)
C8 0.0291(7) 0.0170(6) 0.0231(6) 0.0000(5) 0.0107(5) 0.0036(5)
C9 0.0268(6) 0.0182(6) 0.0201(6) -0.0005(5) 0.0062(5) 0.0022(5)
C10 0.0401(8) 0.0173(6) 0.0306(7) 0.0039(5) 0.0155(6) 0.0086(5)
C11 0.0406(8) 0.0318(8) 0.0320(8) 0.0100(6) 0.0118(6) 0.0177(6)
C12 0.0305(7) 0.0404(9) 0.0328(8) 0.0055(6) 0.0037(6) 0.0113(6)
C13 0.0282(7) 0.0276(7) 0.0285(7) 0.0017(5) 0.0036(5) 0.0023(5)
C14 0.0392(8) 0.0196(6) 0.0234(7) -0.0046(5) 0.0126(6) -0.0064(5)
C15 0.0530(9) 0.0199(7) 0.0364(8) -0.0083(6) 0.0223(7) -0.0018(6)
C16 0.0519(10) 0.0229(7) 0.0456(9) 0.0008(6) 0.0218(8) 0.0106(7)
C17 0.0394(8) 0.0244(7) 0.0327(8) 0.0031(6) 0.0108(6) 0.0076(6)
C18 0.0233(6) 0.0201(6) 0.0168(6) 0.0017(5) 0.0059(5) 0.0016(5)
C19 0.0327(7) 0.0178(6) 0.0235(7) 0.0019(5) 0.0029(5) 0.0006(5)
C20 0.0337(7) 0.0234(7) 0.0262(7) 0.0041(5) 0.0024(6) 0.0081(6)
C21 0.0268(7) 0.0313(7) 0.0235(7) -0.0026(5) 0.0029(5) 0.0073(6)
C22 0.0283(7) 0.0253(7) 0.0299(7) -0.0088(5) 0.0008(6) 0.0027(5)
C23 0.0291(7) 0.0196(6) 0.0234(6) -0.0022(5) 0.0049(5) 0.0051(5)
C24 0.0395(9) 0.0465(10) 0.0338(8) -0.0055(7) -0.0080(7) 0.0148(7)
C25 0.0239(6) 0.0200(6) 0.0224(6) -0.0018(5) 0.0022(5) -0.0031(5)
C26 0.0216(6) 0.0221(6) 0.0224(7) 0.0015(5) -0.0015(5) -0.0011(5)
C27 0.0160(6) 0.0257(7) 0.0288(7) 0.0051(5) 0.0001(5) 0.0006(5)
C28 0.0202(6) 0.0275(7) 0.0410(8) 0.0044(6) 0.0003(6) -0.0016(5)
C29 0.0258(8) 0.0394(9) 0.0650(12) 0.0165(8) 0.0039(7) -0.0065(6)
C30 0.0265(8) 0.0855(15) 0.0585(12) 0.0305(11) 0.0094(8) -0.0139(9)
C31 0.0334(9) 0.1029(17) 0.0361(9) 0.0006(10) 0.0134(7) -0.0173(10)
C32 0.0245(7) 0.0575(10) 0.0339(8) -0.0027(7) 0.0070(6) -0.0065(7)
O1S 0.092(2) 0.0495(15) 0.0380(14) -0.0085(11) 0.0098(13) 0.0262(14)
O2S 0.0397(13) 0.0635(15) 0.0435(13) -0.0091(12) -0.0021(10) 0.0088(11)
C1S 0.030(2) 0.055(2) 0.057(3) -0.0032(19) 0.011(2) 0.006(2)
C2S 0.0313(15) 0.0407(17) 0.0398(16) -0.0061(13) 0.0114(13) 0.0009(13)
C3S 0.048(2) 0.085(3) 0.068(2) 0.006(2) -0.0026(19) 0.011(2)
C4S 0.072(4) 0.085(4) 0.061(3) 0.007(3) 0.024(3) 0.019(4)

loop_
_atom_type_symbol
_atom_type_description
_atom_type_scat_dispersion_real
_atom_type_scat_dispersion_imag
_atom_type_scat_source
C C 0.0033 0.0016 'International Tables Vol C Tables 4.2.6.8 and 6.1.1.4'
H H 0.0000 0.0000 'International Tables Vol C Tables 4.2.6.8 and 6.1.1.4'
N N 0.0061 0.0033 'International Tables Vol C Tables 4.2.6.8 and 6.1.1.4'
O O 0.0106 0.0060 'International Tables Vol C Tables 4.2.6.8 and 6.1.1.4'
S S 0.1246 0.1234 'International Tables Vol C Tables 4.2.6.8 and 6.1.1.4'

loop_
_geom_angle_atom_site_label_1
_geom_angle_atom_site_label_2
_geom_angle_atom_site_label_3
_geom_angle
_geom_angle_site_symmetry_1
_geom_angle_site_symmetry_3
_geom_angle_publ_flag
O3 S1 O4 120.37(6) . . ?
O3 S1 N1 105.74(5) . . ?
O3 S1 C18 108.69(6) . . ?
O4 S1 N1 106.68(5) . . ?
O4 S1 C18 106.45(6) . . ?
N1 S1 C18 108.46(6) . . ?
C7 O1 C2 123.02(10) . . ?
C1 N1 S1 120.19(8) . . ?
C6 N1 S1 121.93(8) . . ?
C6 N1 C1 117.42(10) . . ?
N1 C1 H1A 108.9 . . ?
N1 C1 H1B 108.9 . . ?
N1 C1 C2 113.34(10) . . ?
H1A C1 H1B 107.7 . . ?
C2 C1 H1A 108.9 . . ?
C2 C1 H1B 108.9 . . ?
O1 C2 C1 105.65(10) . . ?
C3 C2 O1 123.34(11) . . ?
C3 C2 C1 131.02(11) . . ?
C2 C3 C4 125.57(11) . . ?
C2 C3 C9 117.17(11) . . ?
C9 C3 C4 117.22(10) . . ?
C3 C4 H4 105.0 . . ?
C3 C4 C25 113.44(10) . . ?
C5 C4 C3 116.17(10) . . ?
C5 C4 H4 105.0 . . ?
C5 C4 C25 111.06(10) . . ?
C25 C4 H4 105.0 . . ?
C6 C5 C4 123.14(11) . . ?
C6 C5 C14 117.53(12) . . ?
C14 C5 C4 119.31(12) . . ?
C5 C6 N1 117.09(11) . . ?
C17 C6 N1 120.97(12) . . ?
C17 C6 C5 121.88(12) . . ?
O1 C7 C8 116.09(10) . . ?
O2 C7 O1 117.34(12) . . ?
O2 C7 C8 126.55(12) . . ?
C9 C8 C7 120.38(11) . . ?
C10 C8 C7 118.38(11) . . ?
C10 C8 C9 121.23(12) . . ?
C8 C9 C3 119.56(11) . . ?
C8 C9 C13 117.30(11) . . ?
C13 C9 C3 123.13(11) . . ?
C8 C10 H10 119.9 . . ?
C11 C10 C8 120.24(13) . . ?
C11 C10 H10 119.9 . . ?
C10 C11 H11 120.4 . . ?
C10 C11 C12 119.17(12) . . ?
C12 C11 H11 120.4 . . ?
C11 C12 H12 119.3 . . ?
C13 C12 C11 121.42(13) . . ?
C13 C12 H12 119.3 . . ?
C9 C13 H13 119.7 . . ?
C12 C13 C9 120.59(13) . . ?
C12 C13 H13 119.7 . . ?
C5 C14 H14 119.5 . . ?
C15 C14 C5 121.02(13) . . ?
C15 C14 H14 119.5 . . ?
C14 C15 H15 119.7 . . ?
C14 C15 C16 120.51(13) . . ?
C16 C15 H15 119.7 . . ?
C15 C16 H16 120.4 . . ?
C17 C16 C15 119.19(14) . . ?
C17 C16 H16 120.4 . . ?
C6 C17 C16 119.73(14) . . ?
C6 C17 H17 120.1 . . ?
C16 C17 H17 120.1 . . ?
C19 C18 S1 120.03(10) . . ?
C23 C18 S1 119.35(9) . . ?
C23 C18 C19 120.55(12) . . ?
C18 C19 H19 120.3 . . ?
C20 C19 C18 119.46(12) . . ?
C20 C19 H19 120.3 . . ?
C19 C20 H20 119.4 . . ?
C19 C20 C21 121.16(12) . . ?
C21 C20 H20 119.4 . . ?
C20 C21 C24 121.07(12) . . ?
C22 C21 C20 118.15(12) . . ?
C22 C21 C24 120.74(13) . . ?
C21 C22 H22 119.1 . . ?
C23 C22 C21 121.72(12) . . ?
C23 C22 H22 119.1 . . ?
C18 C23 H23 120.6 . . ?
C22 C23 C18 118.88(12) . . ?
C22 C23 H23 120.6 . . ?
C21 C24 H24A 109.5 . . ?
C21 C24 H24B 109.5 . . ?
C21 C24 H24C 109.5 . . ?
H24A C24 H24B 109.5 . . ?
H24A C24 H24C 109.5 . . ?
H24B C24 H24C 109.5 . . ?
C4 C25 H25A 109.5 . . ?
C4 C25 H25B 109.5 . . ?
H25A C25 H25B 108.1 . . ?
C26 C25 C4 110.51(10) . . ?
C26 C25 H25A 109.5 . . ?
C26 C25 H25B 109.5 . . ?
O5 C26 C25 119.60(12) . . ?
O5 C26 C27 120.70(12) . . ?
C27 C26 C25 119.70(11) . . ?
C28 C27 C26 117.48(13) . . ?
C32 C27 C26 122.88(13) . . ?
C32 C27 C28 119.63(13) . . ?
C27 C28 H28 120.1 . . ?
C29 C28 C27 119.82(15) . . ?
C29 C28 H28 120.1 . . ?
C28 C29 H29 119.9 . . ?
C30 C29 C28 120.16(16) . . ?
C30 C29 H29 119.9 . . ?
C29 C30 H30 119.9 . . ?
C29 C30 C31 120.25(16) . . ?
C31 C30 H30 119.9 . . ?
C30 C31 H31 120.0 . . ?
C32 C31 C30 119.91(18) . . ?
C32 C31 H31 120.0 . . ?
C27 C32 C31 120.20(16) . . ?
C27 C32 H32 119.9 . . ?
C31 C32 H32 119.9 . . ?
C2S O2S C3S 117.0(3) . . ?
H1SA C1S H1SB 109.5 . . ?
H1SA C1S H1SC 109.5 . . ?
H1SB C1S H1SC 109.5 . . ?
C2S C1S H1SA 109.5 . . ?
C2S C1S H1SB 109.5 . . ?
C2S C1S H1SC 109.5 . . ?
O1S C2S O2S 122.9(3) . . ?
O1S C2S C1S 125.3(4) . . ?
O2S C2S C1S 111.8(3) . . ?
O2S C3S H3SA 109.1 . . ?
O2S C3S H3SB 109.1 . . ?
H3SA C3S H3SB 107.8 . . ?
C4S C3S O2S 112.5(4) . . ?
C4S C3S H3SA 109.1 . . ?
C4S C3S H3SB 109.1 . . ?
C3S C4S H4SA 109.5 . . ?
C3S C4S H4SB 109.5 . . ?
C3S C4S H4SC 109.5 . . ?
H4SA C4S H4SB 109.5 . . ?
H4SA C4S H4SC 109.5 . . ?
H4SB C4S H4SC 109.5 . . ?

loop_
_geom_bond_atom_site_label_1
_geom_bond_atom_site_label_2
_geom_bond_distance
_geom_bond_site_symmetry_2
_geom_bond_publ_flag
S1 O3 1.4317(9) . ?
S1 O4 1.4371(9) . ?
S1 N1 1.6313(11) . ?
S1 C18 1.7611(13) . ?
O1 C2 1.3811(14) . ?
O1 C7 1.3707(15) . ?
O2 C7 1.2080(15) . ?
O5 C26 1.2178(16) . ?
N1 C1 1.4534(15) . ?
N1 C6 1.4390(16) . ?
C1 H1A 0.9900 . ?
C1 H1B 0.9900 . ?
C1 C2 1.5025(17) . ?
C2 C3 1.3397(17) . ?
C3 C4 1.5255(16) . ?
C3 C9 1.4631(17) . ?
C4 H4 1.0000 . ?
C4 C5 1.5151(17) . ?
C4 C25 1.5403(18) . ?
C5 C6 1.3910(18) . ?
C5 C14 1.3926(17) . ?
C6 C17 1.3830(18) . ?
C7 C8 1.4584(19) . ?
C8 C9 1.4046(17) . ?
C8 C10 1.4018(17) . ?
C9 C13 1.4119(18) . ?
C10 H10 0.9500 . ?
C10 C11 1.374(2) . ?
C11 H11 0.9500 . ?
C11 C12 1.392(2) . ?
C12 H12 0.9500 . ?
C12 C13 1.3776(19) . ?
C13 H13 0.9500 . ?
C14 H14 0.9500 . ?
C14 C15 1.382(2) . ?
C15 H15 0.9500 . ?
C15 C16 1.389(2) . ?
C16 H16 0.9500 . ?
C16 C17 1.385(2) . ?
C17 H17 0.9500 . ?
C18 C19 1.3888(17) . ?
C18 C23 1.3884(17) . ?
C19 H19 0.9500 . ?
C19 C20 1.3796(18) . ?
C20 H20 0.9500 . ?
C20 C21 1.3933(19) . ?
C21 C22 1.3880(19) . ?
C21 C24 1.5068(19) . ?
C22 H22 0.9500 . ?
C22 C23 1.3832(18) . ?
C23 H23 0.9500 . ?
C24 H24A 0.9800 . ?
C24 H24B 0.9800 . ?
C24 H24C 0.9800 . ?
C25 H25A 0.9900 . ?
C25 H25B 0.9900 . ?
C25 C26 1.5270(17) . ?
C26 C27 1.4873(18) . ?
C27 C28 1.3995(19) . ?
C27 C32 1.377(2) . ?
C28 H28 0.9500 . ?
C28 C29 1.382(2) . ?
C29 H29 0.9500 . ?
C29 C30 1.372(3) . ?
C30 H30 0.9500 . ?
C30 C31 1.386(3) . ?
C31 H31 0.9500 . ?
C31 C32 1.384(2) . ?
C32 H32 0.9500 . ?
O1S C2S 1.196(4) . ?
O2S C2S 1.338(4) . ?
O2S C3S 1.455(5) . ?
C1S H1SA 0.9800 . ?
C1S H1SB 0.9800 . ?
C1S H1SC 0.9800 . ?
C1S C2S 1.502(6) . ?
C3S H3SA 0.9900 . ?
C3S H3SB 0.9900 . ?
C3S C4S 1.441(8) . ?
C4S H4SA 0.9800 . ?
C4S H4SB 0.9800 . ?
C4S H4SC 0.9800 . ?

loop_
_geom_torsion_atom_site_label_1
_geom_torsion_atom_site_label_2
_geom_torsion_atom_site_label_3
_geom_torsion_atom_site_label_4
_geom_torsion
_geom_torsion_site_symmetry_1
_geom_torsion_site_symmetry_2
_geom_torsion_site_symmetry_3
_geom_torsion_site_symmetry_4
_geom_torsion_publ_flag
S1 N1 C1 C2 119.84(10) . . . . ?
S1 N1 C6 C5 -114.07(12) . . . . ?
S1 N1 C6 C17 68.75(16) . . . . ?
S1 C18 C19 C20 174.57(10) . . . . ?
S1 C18 C23 C22 -174.65(10) . . . . ?
O1 C2 C3 C4 -172.85(11) . . . . ?
O1 C2 C3 C9 4.82(18) . . . . ?
O1 C7 C8 C9 3.30(17) . . . . ?
O1 C7 C8 C10 -176.06(11) . . . . ?
O2 C7 C8 C9 -178.15(13) . . . . ?
O2 C7 C8 C10 2.5(2) . . . . ?
O3 S1 N1 C1 -174.15(9) . . . . ?
O3 S1 N1 C6 13.81(12) . . . . ?
O3 S1 C18 C19 -26.18(12) . . . . ?
O3 S1 C18 C23 150.77(10) . . . . ?
O4 S1 N1 C1 -44.89(11) . . . . ?
O4 S1 N1 C6 143.07(10) . . . . ?
O4 S1 C18 C19 -157.20(10) . . . . ?
O4 S1 C18 C23 19.75(12) . . . . ?
O5 C26 C27 C28 -15.60(19) . . . . ?
O5 C26 C27 C32 164.32(14) . . . . ?
N1 S1 C18 C19 88.33(11) . . . . ?
N1 S1 C18 C23 -94.71(11) . . . . ?
N1 C1 C2 O1 -173.27(10) . . . . ?
N1 C1 C2 C3 7.1(2) . . . . ?
N1 C6 C17 C16 -179.14(13) . . . . ?
C1 N1 C6 C5 73.69(15) . . . . ?
C1 N1 C6 C17 -103.50(14) . . . . ?
C1 C2 C3 C4 6.8(2) . . . . ?
C1 C2 C3 C9 -175.56(12) . . . . ?
C2 O1 C7 O2 175.98(11) . . . . ?
C2 O1 C7 C8 -5.33(17) . . . . ?
C2 C3 C4 C5 35.13(17) . . . . ?
C2 C3 C4 C25 -95.37(15) . . . . ?
C2 C3 C9 C8 -6.50(18) . . . . ?
C2 C3 C9 C13 173.36(12) . . . . ?
C3 C4 C5 C6 -55.27(16) . . . . ?
C3 C4 C5 C14 126.14(12) . . . . ?
C3 C4 C25 C26 -153.37(10) . . . . ?
C3 C9 C13 C12 179.91(13) . . . . ?
C4 C3 C9 C8 171.36(11) . . . . ?
C4 C3 C9 C13 -8.77(18) . . . . ?
C4 C5 C6 N1 1.11(18) . . . . ?
C4 C5 C6 C17 178.26(12) . . . . ?
C4 C5 C14 C15 178.45(12) . . . . ?
C4 C25 C26 O5 29.98(17) . . . . ?
C4 C25 C26 C27 -149.88(11) . . . . ?
C5 C4 C25 C26 73.63(13) . . . . ?
C5 C6 C17 C16 3.8(2) . . . . ?
C5 C14 C15 C16 2.9(2) . . . . ?
C6 N1 C1 C2 -67.77(15) . . . . ?
C6 C5 C14 C15 -0.2(2) . . . . ?
C7 O1 C2 C1 -178.46(10) . . . . ?
C7 O1 C2 C3 1.24(18) . . . . ?
C7 C8 C9 C3 2.48(18) . . . . ?
C7 C8 C9 C13 -177.39(12) . . . . ?
C7 C8 C10 C11 177.46(12) . . . . ?
C8 C9 C13 C12 -0.2(2) . . . . ?
C8 C10 C11 C12 0.0(2) . . . . ?
C9 C3 C4 C5 -142.53(11) . . . . ?
C9 C3 C4 C25 86.96(13) . . . . ?
C9 C8 C10 C11 -1.9(2) . . . . ?
C10 C8 C9 C3 -178.18(11) . . . . ?
C10 C8 C9 C13 1.94(19) . . . . ?
C10 C11 C12 C13 1.7(2) . . . . ?
C11 C12 C13 C9 -1.6(2) . . . . ?
C14 C5 C6 N1 179.72(11) . . . . ?
C14 C5 C6 C17 -3.12(19) . . . . ?
C14 C15 C16 C17 -2.2(2) . . . . ?
C15 C16 C17 C6 -1.1(2) . . . . ?
C18 S1 N1 C1 69.42(10) . . . . ?
C18 S1 N1 C6 -102.62(11) . . . . ?
C18 C19 C20 C21 0.1(2) . . . . ?
C19 C18 C23 C22 2.29(19) . . . . ?
C19 C20 C21 C22 2.1(2) . . . . ?
C19 C20 C21 C24 -175.75(14) . . . . ?
C20 C21 C22 C23 -2.1(2) . . . . ?
C21 C22 C23 C18 0.0(2) . . . . ?
C23 C18 C19 C20 -2.3(2) . . . . ?
C24 C21 C22 C23 175.70(14) . . . . ?
C25 C4 C5 C6 76.35(15) . . . . ?
C25 C4 C5 C14 -102.24(13) . . . . ?
C25 C26 C27 C28 164.27(11) . . . . ?
C25 C26 C27 C32 -15.82(19) . . . . ?
C26 C27 C28 C29 -178.81(13) . . . . ?
C26 C27 C32 C31 179.96(15) . . . . ?
C27 C28 C29 C30 -1.0(2) . . . . ?
C28 C27 C32 C31 -0.1(2) . . . . ?
C28 C29 C30 C31 -0.4(3) . . . . ?
C29 C30 C31 C32 1.6(3) . . . . ?
C30 C31 C32 C27 -1.3(3) . . . . ?
C32 C27 C28 C29 1.3(2) . . . . ?
C2S O2S C3S C4S -93.3(5) . . . . ?
C3S O2S C2S O1S 3.9(5) . . . . ?
C3S O2S C2S C1S -176.6(4) . . . . ?
